data_1572733
loop_
_publ_author_name
'Shibutani, Yuki'
'Kusumoto, Shuhei'
'Nozaki, Kyoko'

_publ_section_title
;
 Fully conjugated tetraborylethylene: selenium mediated C-C double bond
 formation from diborylcarbenoid.
;
_journal_issue 43
_journal_name_full 'Chemical science'
_journal_page_first 17912
_journal_page_last 17917
_journal_paper_doi 10.1039/d4sc05928j
_journal_volume 15
_journal_year 2024
_chemical_formula_moiety 'C62 H64 B4 N4 Se'
_chemical_formula_sum 'C62 H64 B4 N4 Se'
_chemical_formula_weight 987.37
_space_group_crystal_system orthorhombic
_space_group_IT_number 18
_space_group_name_Hall 'P 2 2ab'
_space_group_name_H-M_alt 'P 21 21 2'
_atom_sites_solution_hydrogens geom
_atom_sites_solution_primary dual
_audit_creation_date 2024-04-12
_audit_creation_method
;
Olex2 1.5
(compiled 2023.08.24 svn.re1ec1418 for OlexSys, GUI svn.r6817)
;
_audit_update_record
;
2024-09-25 deposited with the CCDC.	2024-10-02 downloaded from the CCDC.
;
_cell_angle_alpha 90
_cell_angle_beta 90
_cell_angle_gamma 90
_cell_formula_units_Z 4
_cell_length_a 23.3386(7)
_cell_length_b 22.7872(6)
_cell_length_c 12.1836(4)
_cell_measurement_reflns_used 14780
_cell_measurement_temperature 93(2)
_cell_measurement_theta_max 29.6060
_cell_measurement_theta_min 2.8070
_cell_volume 6479.5(3)
_computing_molecular_graphics 'Olex2 1.5 (Dolomanov et al., 2009)'
_computing_publication_material 'Olex2 1.5 (Dolomanov et al., 2009)'
_computing_structure_refinement 'SHELXL 2017/1 (Sheldrick, 2015)'
_computing_structure_solution 'SHELXT 2018/2 (Sheldrick, 2018)'
_diffrn_ambient_temperature 93(2)
_diffrn_detector 'Hybrid Pixel Array Detector'
_diffrn_measured_fraction_theta_full 0.996
_diffrn_measured_fraction_theta_max 0.901
_diffrn_measurement_details
;
List of Runs (angles in degrees, time in seconds):

  # Type    Start    End  Width  t~exp~   \w     \q     \k     \f   Frames
#--------------------------------------------------------------------------
  1  \w    -13.00  89.00   0.50   13.14    --    0.80  46.00-180.00  204
  2  \w    -84.00 -56.00   0.50   13.14    --    0.80  28.00  60.00   56
  3  \w    -12.00  13.00   0.50   13.14    --    0.80  28.00  60.00   50
  4  \w     39.00  81.00   0.50   13.14    --    0.80  28.00  60.00   84
  5  \w    -86.00 -41.00   0.50   13.14    --    0.80  46.00-180.00   90
;
_diffrn_measurement_device 'four-circle diffractometer'
_diffrn_orient_matrix_type 'CrysAlisPro convention (1999,Acta A55,543-557)'
_diffrn_orient_matrix_UB_11 0.0197782000
_diffrn_orient_matrix_UB_12 0.0183825000
_diffrn_orient_matrix_UB_13 -0.0277633000
_diffrn_orient_matrix_UB_21 0.0195451000
_diffrn_orient_matrix_UB_22 -0.0237472000
_diffrn_orient_matrix_UB_23 -0.0038924000
_diffrn_orient_matrix_UB_31 -0.0122562000
_diffrn_orient_matrix_UB_32 -0.0081987000
_diffrn_orient_matrix_UB_33 -0.0510270000
_diffrn_radiation_monochromator mirror
_diffrn_radiation_probe x-ray
_diffrn_radiation_type MoK\a
_diffrn_radiation_wavelength 0.71073
_diffrn_reflns_av_R_equivalents 0.0328
_diffrn_reflns_av_unetI/netI 0.0323
_diffrn_reflns_Laue_measured_fraction_full 0.996
_diffrn_reflns_Laue_measured_fraction_max 0.901
_diffrn_reflns_limit_h_max 31
_diffrn_reflns_limit_h_min -31
_diffrn_reflns_limit_k_max 30
_diffrn_reflns_limit_k_min -31
_diffrn_reflns_limit_l_max 16
_diffrn_reflns_limit_l_min -16
_diffrn_reflns_number 60274
_diffrn_reflns_point_group_measured_fraction_full 0.993
_diffrn_reflns_point_group_measured_fraction_max 0.870
_diffrn_reflns_theta_full 25.242
_diffrn_reflns_theta_max 29.445
_diffrn_reflns_theta_min 2.577
_diffrn_source_type 'Rigaku (Mo) X-ray DW Source'
_exptl_absorpt_coefficient_mu 0.615
_exptl_crystal_colour violet
_exptl_crystal_colour_primary violet
_exptl_crystal_density_diffrn 1.012
_exptl_crystal_description block
_exptl_crystal_F_000 2072
_refine_diff_density_max 0.438
_refine_diff_density_min -0.268
_refine_diff_density_rms 0.053
_refine_ls_abs_structure_details
;
 Flack x determined using 5770 quotients [(I+)-(I-)]/[(I+)+(I-)]
 (Parsons, Flack and Wagner, Acta Cryst. B69 (2013) 249-259).
;
_refine_ls_abs_structure_Flack 0.007(2)
_refine_ls_extinction_method none
_refine_ls_goodness_of_fit_ref 1.048
_refine_ls_hydrogen_treatment constr
_refine_ls_matrix_type full
_refine_ls_number_parameters 652
_refine_ls_number_reflns 15647
_refine_ls_number_restraints 0
_refine_ls_restrained_S_all 1.048
_refine_ls_R_factor_all 0.0409
_refine_ls_R_factor_gt 0.0357
_refine_ls_shift/su_max 0.002
_refine_ls_shift/su_mean 0.000
_refine_ls_structure_factor_coef Fsqd
_refine_ls_weighting_details 'w=1/[\s^2^(Fo^2^)+(0.0607P)^2^+1.4029P] where P=(Fo^2^+2Fc^2^)/3'
_refine_ls_weighting_scheme calc
_refine_ls_wR_factor_gt 0.0948
_refine_ls_wR_factor_ref 0.0972
_reflns_Friedel_coverage 0.773
_reflns_Friedel_fraction_full 0.990
_reflns_Friedel_fraction_max 0.834
_reflns_number_gt 14152
_reflns_number_total 15647
_reflns_threshold_expression 'I > 2\s(I)'
_cod_data_source_file d4sc05928j3.cif
_cod_data_source_block compound3
_cod_depositor_comments 'Adding full bibliography for 1572732--1572735.cif.'
_cod_database_code 1572733
_shelx_shelxl_version_number 2017/1
_chemical_oxdiff_formula C60H60B4N4Se
_shelx_space_group_comment
;
The symmetry employed for this shelxl refinement is uniquely defined
by the following loop, which should always be used as a source of
symmetry information in preference to the above space-group names.
They are only intended as comments.
;
_olex2_refinement_description
;
1. Fixed Uiso
 At 1.2 times of:
  All C(H) groups
 At 1.5 times of:
  All C(H,H,H) groups
2.a Aromatic/amide H refined with riding coordinates:
 C21(H21), C20(H20), C22(H22), C12(H12), C18(H18), C16(H16), C19(H19), C6(H6),
 C27(H27), C34(H34), C13(H13), C25(H25), C4(H4), C36(H36), C15(H15), C42(H42),
 C48(H48), C46(H46), C14(H14), C43(H43), C50(H50), C52(H52), C49(H49), C55(H55),
  C57(H57), C51(H51), C45(H45), C44(H44)
2.b Idealised Me refined as rotating group:
 C38(H38A,H38B,H38C), C29(H29A,H29B,H29C), C40(H40A,H40B,H40C), C10(H10A,H10B,
 H10C), C8(H8A,H8B,H8C), C61(H61A,H61B,H61C), C31(H31A,H31B,H31C), C59(H59A,
 H59B,H59C), C39(H39A,H39B,H39C), C30(H30A,H30B,H30C), C9(H9A,H9B,H9C),
 C60(H60A,H60B,H60C)
;
_smtbx_masks_void_probe_radius 1.2
_smtbx_masks_void_truncation_radius 1.2
_olex2_submission_special_instructions 'No special instructions were received'
_oxdiff_exptl_absorpt_empirical_details
;
Empirical correction (ABSPACK) includes:
- Absorption correction using spherical harmonics
- Frame scaling
;
_oxdiff_exptl_absorpt_empirical_full_max 2.086
_oxdiff_exptl_absorpt_empirical_full_min 0.580

loop_
_space_group_symop_operation_xyz
'x, y, z'
'-x, -y, z'
'-x+1/2, y+1/2, -z'
'x+1/2, -y+1/2, -z'

loop_
_atom_site_label
_atom_site_type_symbol
_atom_site_fract_x
_atom_site_fract_y
_atom_site_fract_z
_atom_site_U_iso_or_equiv
_atom_site_adp_type
_atom_site_occupancy
_atom_site_site_symmetry_order
_atom_site_calc_flag
_atom_site_refinement_flags_posn
_atom_site_refinement_flags_adp
_atom_site_refinement_flags_occupancy
_atom_site_disorder_assembly
_atom_site_disorder_group
Se1 Se 0.24962(2) 0.70573(2) 0.62806(2) 0.01854(7) Uani 1 1 d . . . . .
N1 N 0.22691(9) 0.57795(9) 0.40957(17) 0.0187(4) Uani 1 1 d . . . . .
N4 N 0.37852(9) 0.77590(9) 0.81297(18) 0.0202(4) Uani 1 1 d . . . . .
N3 N 0.32670(9) 0.79607(9) 0.86534(18) 0.0209(4) Uani 1 1 d . . . . .
N2 N 0.26119(8) 0.54372(8) 0.48471(16) 0.0180(4) Uani 1 1 d . . . . .
C11 C 0.21661(11) 0.55421(10) 0.3043(2) 0.0190(5) Uani 1 1 d . . . . .
C21 C 0.26725(12) 0.38516(11) 0.5520(2) 0.0230(5) Uani 1 1 d . . . . .
H21 H 0.294895 0.357020 0.574457 0.028 Uiso 1 1 calc R U . . .
C20 C 0.21079(13) 0.36881(11) 0.5419(2) 0.0267(6) Uani 1 1 d . . . . .
H20 H 0.199494 0.329614 0.557296 0.032 Uiso 1 1 calc R U . . .
C22 C 0.28431(11) 0.44215(11) 0.5298(2) 0.0217(5) Uani 1 1 d . . . . .
H22 H 0.323636 0.452619 0.534496 0.026 Uiso 1 1 calc R U . . .
C62 C 0.30120(10) 0.72510(10) 0.7312(2) 0.0189(5) Uani 1 1 d . . . . .
C37 C 0.45124(11) 0.65828(11) 0.7279(2) 0.0250(5) Uani 1 1 d . . . . .
C23 C 0.32056(11) 0.55240(10) 0.6668(2) 0.0198(5) Uani 1 1 d . . . . .
C1 C 0.26414(10) 0.64250(10) 0.5440(2) 0.0182(5) Uani 1 1 d . . . . .
C2 C 0.20274(10) 0.69017(10) 0.3684(2) 0.0191(4) Uani 1 1 d . . . . .
C12 C 0.16582(11) 0.56939(11) 0.2503(2) 0.0227(5) Uani 1 1 d . . . . .
H12 H 0.138529 0.593940 0.285460 0.027 Uiso 1 1 calc R U . . .
C17 C 0.24342(11) 0.48428(9) 0.50033(18) 0.0176(4) Uani 1 1 d . . . . .
C7 C 0.23905(11) 0.71651(11) 0.2908(2) 0.0236(5) Uani 1 1 d . . . . .
C33 C 0.43357(11) 0.71669(11) 0.5644(2) 0.0252(5) Uani 1 1 d . . . . .
C28 C 0.29258(12) 0.54108(11) 0.7662(2) 0.0235(5) Uani 1 1 d . . . . .
C18 C 0.18683(12) 0.46794(12) 0.4886(2) 0.0244(5) Uani 1 1 d . . . . .
H18 H 0.159123 0.496114 0.466575 0.029 Uiso 1 1 calc R U . . .
C24 C 0.37846(11) 0.53571(10) 0.6537(2) 0.0210(5) Uani 1 1 d . . . . .
C16 C 0.25573(13) 0.51671(10) 0.25352(19) 0.0237(5) Uani 1 1 d . . . . .
H16 H 0.290073 0.505858 0.290130 0.028 Uiso 1 1 calc R U . . .
C19 C 0.17017(12) 0.41021(13) 0.5090(2) 0.0291(6) Uani 1 1 d . . . . .
H19 H 0.131202 0.399039 0.500508 0.035 Uiso 1 1 calc R U . . .
C6 C 0.22008(13) 0.76500(12) 0.2307(2) 0.0295(6) Uani 1 1 d . . . . .
H6 H 0.245243 0.783137 0.179704 0.035 Uiso 1 1 calc R U . . .
C38 C 0.39984(14) 0.76311(14) 0.5051(3) 0.0350(7) Uani 1 1 d . . . . .
H38A H 0.361046 0.748618 0.490596 0.053 Uiso 1 1 calc R U . . .
H38B H 0.418766 0.772481 0.435492 0.053 Uiso 1 1 calc R U . . .
H38C H 0.397740 0.798506 0.550652 0.053 Uiso 1 1 calc R U . . .
C29 C 0.40796(11) 0.54560(12) 0.5471(2) 0.0260(5) Uani 1 1 d . . . . .
H29A H 0.388806 0.522848 0.489558 0.039 Uiso 1 1 calc R U . . .
H29B H 0.448010 0.533057 0.553017 0.039 Uiso 1 1 calc R U . . .
H29C H 0.406519 0.587416 0.528524 0.039 Uiso 1 1 calc R U . . .
C32 C 0.41790(10) 0.70003(10) 0.6705(2) 0.0206(5) Uani 1 1 d . . . . .
C3 C 0.14698(11) 0.71254(11) 0.3821(2) 0.0234(5) Uani 1 1 d . . . . .
C27 C 0.32314(13) 0.51497(12) 0.8526(2) 0.0297(6) Uani 1 1 d . . . . .
H27 H 0.304369 0.508309 0.920657 0.036 Uiso 1 1 calc R U . . .
C40 C 0.43646(13) 0.64145(12) 0.8423(3) 0.0321(6) Uani 1 1 d . . . . .
H40A H 0.434502 0.676740 0.888159 0.048 Uiso 1 1 calc R U . . .
H40B H 0.465892 0.614959 0.871255 0.048 Uiso 1 1 calc R U . . .
H40C H 0.399231 0.621553 0.843057 0.048 Uiso 1 1 calc R U . . .
C10 C 0.29857(12) 0.69247(13) 0.2711(3) 0.0314(6) Uani 1 1 d . . . . .
H10A H 0.314882 0.678988 0.340845 0.047 Uiso 1 1 calc R U . . .
H10B H 0.322924 0.723351 0.240191 0.047 Uiso 1 1 calc R U . . .
H10C H 0.296486 0.659486 0.219679 0.047 Uiso 1 1 calc R U . . .
C34 C 0.48168(12) 0.69209(12) 0.5142(3) 0.0301(6) Uani 1 1 d . . . . .
H34 H 0.491813 0.703803 0.441955 0.036 Uiso 1 1 calc R U . . .
C13 C 0.15528(13) 0.54824(12) 0.1438(2) 0.0288(6) Uani 1 1 d . . . . .
H13 H 0.121628 0.559918 0.105699 0.035 Uiso 1 1 calc R U . . .
B1 B 0.22709(12) 0.63833(12) 0.4395(2) 0.0185(5) Uani 1 1 d . . . . .
C47 C 0.33346(12) 0.82205(11) 0.9701(2) 0.0244(5) Uani 1 1 d . . . . .
C26 C 0.38020(14) 0.49864(11) 0.8410(2) 0.0298(6) Uani 1 1 d . . . . .
C58 C 0.17639(12) 0.81387(13) 0.8177(3) 0.0294(6) Uani 1 1 d . . . . .
C41 C 0.42114(11) 0.82029(11) 0.7970(2) 0.0230(5) Uani 1 1 d . . . . .
C25 C 0.40606(12) 0.50853(11) 0.7414(3) 0.0296(6) Uani 1 1 d . . . . .
H25 H 0.444641 0.496250 0.731961 0.036 Uiso 1 1 calc R U . . .
C4 C 0.12927(13) 0.76065(12) 0.3194(3) 0.0298(6) Uani 1 1 d . . . . .
H4 H 0.091546 0.775528 0.328612 0.036 Uiso 1 1 calc R U . . .
C8 C 0.10707(12) 0.68661(13) 0.4662(3) 0.0326(6) Uani 1 1 d . . . . .
H8A H 0.110267 0.643730 0.464959 0.049 Uiso 1 1 calc R U . . .
H8B H 0.067581 0.698047 0.449248 0.049 Uiso 1 1 calc R U . . .
H8C H 0.117406 0.701164 0.539302 0.049 Uiso 1 1 calc R U . . .
C5 C 0.16540(14) 0.78704(12) 0.2443(2) 0.0321(6) Uani 1 1 d . . . . .
C61 C 0.19591(13) 0.85636(13) 0.7299(3) 0.0336(6) Uani 1 1 d . . . . .
H61A H 0.233711 0.871978 0.749263 0.050 Uiso 1 1 calc R U . . .
H61B H 0.168403 0.888716 0.724311 0.050 Uiso 1 1 calc R U . . .
H61C H 0.198275 0.835925 0.659272 0.050 Uiso 1 1 calc R U . . .
C36 C 0.49938(11) 0.63459(11) 0.6748(3) 0.0296(6) Uani 1 1 d . . . . .
H36 H 0.522127 0.606580 0.712658 0.035 Uiso 1 1 calc R U . . .
C15 C 0.24405(15) 0.49516(12) 0.1482(2) 0.0317(6) Uani 1 1 d . . . . .
H15 H 0.270709 0.469822 0.113219 0.038 Uiso 1 1 calc R U . . .
C35 C 0.51502(11) 0.65060(11) 0.5688(3) 0.0300(6) Uani 1 1 d . . . . .
C31 C 0.22968(13) 0.55462(14) 0.7804(2) 0.0323(6) Uani 1 1 d . . . . .
H31A H 0.222807 0.596161 0.764258 0.048 Uiso 1 1 calc R U . . .
H31B H 0.218229 0.546230 0.856211 0.048 Uiso 1 1 calc R U . . .
H31C H 0.207176 0.530270 0.730061 0.048 Uiso 1 1 calc R U . . .
C42 C 0.47827(12) 0.80553(12) 0.7943(3) 0.0294(6) Uani 1 1 d . . . . .
H42 H 0.489795 0.766015 0.805688 0.035 Uiso 1 1 calc R U . . .
C48 C 0.37995(14) 0.80675(15) 1.0379(3) 0.0371(7) Uani 1 1 d . . . . .
H48 H 0.407652 0.779063 1.013794 0.045 Uiso 1 1 calc R U . . .
C46 C 0.40425(13) 0.87899(12) 0.7810(3) 0.0345(7) Uani 1 1 d . . . . .
H46 H 0.364915 0.889484 0.785247 0.041 Uiso 1 1 calc R U . . .
B4 B 0.36737(12) 0.72974(12) 0.7344(2) 0.0202(5) Uani 1 1 d . . . . .
C14 C 0.19363(15) 0.51066(12) 0.0946(2) 0.0322(6) Uani 1 1 d . . . . .
H14 H 0.185654 0.495233 0.023748 0.039 Uiso 1 1 calc R U . . .
C43 C 0.51920(13) 0.84890(13) 0.7747(3) 0.0410(8) Uani 1 1 d . . . . .
H43 H 0.558598 0.838551 0.771752 0.049 Uiso 1 1 calc R U . . .
C53 C 0.21463(11) 0.77279(11) 0.8618(2) 0.0220(5) Uani 1 1 d . . . . .
C50 C 0.34473(19) 0.87314(17) 1.1772(3) 0.0517(11) Uani 1 1 d . . . . .
H50 H 0.348769 0.890800 1.247423 0.062 Uiso 1 1 calc R U . . .
C52 C 0.29300(15) 0.86255(12) 1.0074(2) 0.0297(6) Uani 1 1 d . . . . .
H52 H 0.261425 0.873019 0.962285 0.036 Uiso 1 1 calc R U . . .
C59 C 0.23516(16) 0.68643(15) 0.9875(3) 0.0424(8) Uani 1 1 d . . . . .
H59A H 0.249387 0.661111 0.928429 0.064 Uiso 1 1 calc R U . . .
H59B H 0.214801 0.662560 1.041816 0.064 Uiso 1 1 calc R U . . .
H59C H 0.267513 0.706308 1.022778 0.064 Uiso 1 1 calc R U . . .
C49 C 0.38474(17) 0.83288(19) 1.1412(3) 0.0490(9) Uani 1 1 d . . . . .
H49 H 0.416024 0.822790 1.187362 0.059 Uiso 1 1 calc R U . . .
B3 B 0.27806(13) 0.76764(12) 0.8207(2) 0.0195(5) Uani 1 1 d . . . . .
C54 C 0.19442(13) 0.73200(14) 0.9398(2) 0.0323(6) Uani 1 1 d . . . . .
C55 C 0.13752(18) 0.73415(19) 0.9716(4) 0.0557(10) Uani 1 1 d . . . . .
H55 H 0.124256 0.707509 1.025967 0.067 Uiso 1 1 calc R U . . .
B2 B 0.28675(12) 0.58003(12) 0.5678(2) 0.0191(5) Uani 1 1 d . . . . .
C57 C 0.11937(14) 0.81354(17) 0.8518(3) 0.0466(9) Uani 1 1 d . . . . .
H57 H 0.093674 0.841690 0.822058 0.056 Uiso 1 1 calc R U . . .
C51 C 0.29914(17) 0.88762(14) 1.1115(3) 0.0413(8) Uani 1 1 d . . . . .
H51 H 0.271444 0.914971 1.136946 0.050 Uiso 1 1 calc R U . . .
C45 C 0.44516(16) 0.92132(14) 0.7591(4) 0.0537(11) Uani 1 1 d . . . . .
H45 H 0.433814 0.960509 0.743784 0.064 Uiso 1 1 calc R U . . .
C39 C 0.56658(14) 0.62340(16) 0.5160(4) 0.0463(9) Uani 1 1 d . . . . .
H39A H 0.554315 0.597247 0.456650 0.069 Uiso 1 1 calc R U . . .
H39B H 0.587959 0.600831 0.570908 0.069 Uiso 1 1 calc R U . . .
H39C H 0.591205 0.654325 0.486028 0.069 Uiso 1 1 calc R U . . .
C44 C 0.50333(15) 0.90628(15) 0.7595(4) 0.0568(12) Uani 1 1 d . . . . .
H44 H 0.531677 0.935699 0.749322 0.068 Uiso 1 1 calc R U . . .
C30 C 0.41160(17) 0.47127(14) 0.9364(3) 0.0424(8) Uani 1 1 d . . . . .
H30A H 0.426661 0.502270 0.984149 0.064 Uiso 1 1 calc R U . . .
H30B H 0.443367 0.447314 0.908887 0.064 Uiso 1 1 calc R U . . .
H30C H 0.385153 0.446458 0.978279 0.064 Uiso 1 1 calc R U . . .
C9 C 0.14652(19) 0.84095(15) 0.1815(3) 0.0501(10) Uani 1 1 d . . . . .
H9A H 0.157860 0.876252 0.221941 0.075 Uiso 1 1 calc R U . . .
H9B H 0.104779 0.840387 0.172800 0.075 Uiso 1 1 calc R U . . .
H9C H 0.164698 0.841133 0.108949 0.075 Uiso 1 1 calc R U . . .
C56 C 0.09939(16) 0.7740(2) 0.9267(4) 0.0635(12) Uani 1 1 d . . . . .
C60 C 0.0367(2) 0.7759(3) 0.9658(7) 0.115(3) Uani 1 1 d . . . . .
H60A H 0.027944 0.739963 1.006782 0.172 Uiso 1 1 calc R U . . .
H60B H 0.011244 0.778818 0.902147 0.172 Uiso 1 1 calc R U . . .
H60C H 0.031110 0.810025 1.013494 0.172 Uiso 1 1 calc R U . . .

loop_
_atom_site_aniso_label
_atom_site_aniso_U_11
_atom_site_aniso_U_22
_atom_site_aniso_U_33
_atom_site_aniso_U_23
_atom_site_aniso_U_13
_atom_site_aniso_U_12
Se1 0.01641(10) 0.01674(10) 0.02247(11) -0.00468(8) -0.00325(11) 0.00170(10)
N1 0.0181(9) 0.0164(9) 0.0215(10) -0.0009(8) -0.0040(8) 0.0014(8)
N4 0.0156(9) 0.0185(10) 0.0264(10) -0.0028(8) -0.0031(8) -0.0018(8)
N3 0.0196(9) 0.0224(10) 0.0208(9) -0.0039(10) -0.0005(8) -0.0008(8)
N2 0.0172(12) 0.0146(9) 0.0221(9) 0.0002(7) -0.0038(8) 0.0018(7)
C11 0.0225(12) 0.0153(10) 0.0191(11) 0.0008(9) -0.0007(9) -0.0007(9)
C21 0.0268(13) 0.0163(10) 0.0258(12) 0.0019(10) -0.0038(10) 0.0013(9)
C20 0.0313(14) 0.0183(12) 0.0306(13) 0.0040(11) -0.0042(12) -0.0082(10)
C22 0.0197(11) 0.0164(10) 0.0289(12) -0.0024(10) -0.0040(10) -0.0013(9)
C62 0.0168(11) 0.0184(10) 0.0216(11) -0.0049(9) -0.0035(9) -0.0004(9)
C37 0.0213(12) 0.0150(11) 0.0386(14) -0.0035(10) -0.0081(11) -0.0012(9)
C23 0.0205(12) 0.0145(10) 0.0243(11) -0.0021(9) -0.0071(10) -0.0005(9)
C1 0.0190(12) 0.0147(10) 0.0208(10) -0.0023(9) -0.0017(9) -0.0008(8)
C2 0.0231(11) 0.0147(9) 0.0194(10) -0.0026(9) -0.0033(10) -0.0005(9)
C12 0.0265(12) 0.0200(11) 0.0215(12) 0.0000(10) -0.0069(10) -0.0006(10)
C17 0.0200(12) 0.0149(9) 0.0178(9) -0.0021(7) -0.0033(10) -0.0003(9)
C7 0.0285(15) 0.0188(11) 0.0235(11) -0.0012(9) 0.0000(10) 0.0000(9)
C33 0.0248(12) 0.0156(11) 0.0352(14) -0.0026(10) -0.0017(11) 0.0013(9)
C28 0.0295(14) 0.0171(11) 0.0238(12) -0.0021(10) -0.0036(11) -0.0038(10)
C18 0.0225(12) 0.0248(12) 0.0261(12) 0.0035(10) -0.0027(10) -0.0006(10)
C24 0.0256(12) 0.0118(10) 0.0255(12) -0.0024(9) -0.0071(10) -0.0036(9)
C16 0.0276(13) 0.0220(10) 0.0216(10) 0.0003(9) 0.0026(12) 0.0020(11)
C19 0.0230(13) 0.0298(14) 0.0345(14) 0.0040(12) -0.0027(11) -0.0101(11)
C6 0.0410(16) 0.0188(12) 0.0288(13) 0.0017(11) 0.0034(12) 0.0011(11)
C38 0.0356(16) 0.0335(15) 0.0359(15) 0.0055(13) 0.0049(13) 0.0091(13)
C29 0.0161(11) 0.0260(13) 0.0360(14) -0.0021(11) 0.0006(11) -0.0009(10)
C32 0.0170(11) 0.0123(10) 0.0327(13) -0.0002(10) -0.0021(10) 0.0004(9)
C3 0.0237(11) 0.0176(11) 0.0290(12) -0.0018(10) -0.0036(10) 0.0016(9)
C27 0.0394(15) 0.0241(12) 0.0255(13) 0.0019(10) -0.0100(12) -0.0070(12)
C40 0.0306(14) 0.0213(12) 0.0445(17) -0.0027(11) -0.0172(13) 0.0029(11)
C10 0.0271(14) 0.0330(14) 0.0340(14) 0.0025(12) 0.0057(12) 0.0025(11)
C34 0.0258(13) 0.0232(13) 0.0412(16) -0.0037(12) 0.0089(12) -0.0028(10)
C13 0.0407(16) 0.0230(12) 0.0226(13) 0.0023(10) -0.0085(12) -0.0056(11)
B1 0.0171(11) 0.0167(11) 0.0216(12) -0.0008(10) -0.0007(10) 0.0002(10)
C47 0.0302(13) 0.0209(12) 0.0222(12) 0.0006(10) -0.0028(11) -0.0107(10)
C26 0.0414(16) 0.0159(11) 0.0322(14) -0.0005(10) -0.0198(13) -0.0049(11)
C58 0.0214(13) 0.0341(14) 0.0326(14) -0.0076(12) 0.0077(11) 0.0021(11)
C41 0.0220(12) 0.0192(11) 0.0278(12) -0.0039(10) -0.0019(10) -0.0014(10)
C25 0.0262(13) 0.0169(11) 0.0457(16) -0.0041(11) -0.0184(13) 0.0017(10)
C4 0.0288(14) 0.0251(13) 0.0354(15) -0.0034(12) -0.0052(12) 0.0069(11)
C8 0.0252(13) 0.0314(14) 0.0412(16) 0.0035(13) 0.0054(12) 0.0027(11)
C5 0.0480(17) 0.0163(12) 0.0319(14) 0.0036(11) -0.0043(13) 0.0087(11)
C61 0.0340(15) 0.0293(14) 0.0374(15) 0.0037(13) -0.0014(13) 0.0069(12)
C36 0.0166(12) 0.0146(11) 0.0575(18) -0.0036(12) -0.0099(12) 0.0010(9)
C15 0.0444(17) 0.0275(12) 0.0231(11) -0.0024(9) 0.0087(14) 0.0045(13)
C35 0.0186(12) 0.0161(11) 0.0554(18) -0.0125(12) 0.0011(12) 0.0004(10)
C31 0.0350(15) 0.0344(15) 0.0274(13) 0.0018(12) 0.0029(12) -0.0037(12)
C42 0.0219(12) 0.0216(13) 0.0448(16) -0.0077(12) 0.0007(12) -0.0019(10)
C48 0.0394(17) 0.0449(17) 0.0272(14) -0.0030(13) -0.0060(13) -0.0093(14)
C46 0.0287(14) 0.0252(13) 0.0496(18) 0.0007(13) 0.0078(13) 0.0019(11)
B4 0.0183(12) 0.0152(11) 0.0271(14) -0.0015(11) -0.0047(11) 0.0002(10)
C14 0.0551(19) 0.0249(13) 0.0166(11) 0.0001(10) -0.0038(12) -0.0047(13)
C43 0.0218(13) 0.0273(14) 0.074(2) -0.0152(15) 0.0092(15) -0.0046(11)
C53 0.0226(12) 0.0244(11) 0.0189(11) -0.0047(10) 0.0027(10) -0.0007(10)
C50 0.081(3) 0.053(2) 0.0213(14) -0.0099(15) 0.0046(17) -0.034(2)
C52 0.0469(17) 0.0205(12) 0.0217(12) 0.0000(10) 0.0044(12) -0.0047(12)
C59 0.063(2) 0.0352(15) 0.0286(14) 0.0087(12) 0.0063(14) -0.0003(15)
C49 0.053(2) 0.068(2) 0.0258(15) -0.0024(16) -0.0116(15) -0.0204(19)
B3 0.0226(14) 0.0167(12) 0.0192(12) -0.0024(11) -0.0014(11) 0.0007(11)
C54 0.0359(15) 0.0333(14) 0.0277(13) 0.0013(12) 0.0102(12) -0.0034(12)
C55 0.053(2) 0.060(2) 0.054(2) 0.0166(19) 0.0327(19) -0.0045(19)
B2 0.0179(12) 0.0175(12) 0.0221(13) -0.0022(10) 0.0011(10) -0.0010(10)
C57 0.0261(15) 0.054(2) 0.059(2) 0.0063(17) 0.0098(15) 0.0164(14)
C51 0.066(2) 0.0295(14) 0.0283(15) -0.0095(12) 0.0150(15) -0.0142(15)
C45 0.0452(19) 0.0201(13) 0.096(3) -0.0052(17) 0.024(2) -0.0050(13)
C39 0.0304(16) 0.0381(17) 0.070(2) -0.0187(17) 0.0037(16) 0.0083(13)
C44 0.0365(18) 0.0283(16) 0.106(3) -0.0083(19) 0.030(2) -0.0095(13)
C30 0.057(2) 0.0263(14) 0.0438(17) 0.0058(13) -0.0224(16) -0.0046(14)
C9 0.070(3) 0.0279(16) 0.052(2) 0.0114(16) 0.005(2) 0.0228(17)
C56 0.0338(19) 0.082(3) 0.074(3) 0.014(2) 0.0304(19) 0.0093(19)
C60 0.044(3) 0.134(6) 0.166(7) 0.043(5) 0.059(4) 0.017(3)

loop_
_atom_type_symbol
_atom_type_description
_atom_type_scat_dispersion_real
_atom_type_scat_dispersion_imag
_atom_type_scat_source
C C 0.0033 0.0016 'International Tables Vol C Tables 4.2.6.8 and 6.1.1.4'
H H 0.0000 0.0000 'International Tables Vol C Tables 4.2.6.8 and 6.1.1.4'
B B 0.0013 0.0007 'International Tables Vol C Tables 4.2.6.8 and 6.1.1.4'
N N 0.0061 0.0033 'International Tables Vol C Tables 4.2.6.8 and 6.1.1.4'
Se Se -0.0929 2.2259 'International Tables Vol C Tables 4.2.6.8 and 6.1.1.4'

loop_
_geom_angle_atom_site_label_1
_geom_angle_atom_site_label_2
_geom_angle_atom_site_label_3
_geom_angle
_geom_angle_site_symmetry_1
_geom_angle_site_symmetry_3
_geom_angle_publ_flag
C62 Se1 C1 117.96(11) . . ?
C11 N1 N2 117.56(19) . . ?
C11 N1 B1 127.1(2) . . ?
B1 N1 N2 110.98(19) . . ?
N3 N4 B4 111.95(19) . . ?
C41 N4 N3 114.67(19) . . ?
C41 N4 B4 123.3(2) . . ?
C47 N3 N4 116.0(2) . . ?
B3 N3 N4 110.88(19) . . ?
B3 N3 C47 128.8(2) . . ?
C17 N2 N1 115.81(18) . . ?
C17 N2 B2 124.9(2) . . ?
B2 N2 N1 111.42(18) . . ?
C12 C11 N1 118.5(2) . . ?
C16 C11 N1 121.7(2) . . ?
C16 C11 C12 119.8(2) . . ?
C20 C21 H21 119.6 . . ?
C20 C21 C22 120.8(2) . . ?
C22 C21 H21 119.6 . . ?
C21 C20 H20 120.2 . . ?
C21 C20 C19 119.6(2) . . ?
C19 C20 H20 120.2 . . ?
C21 C22 H22 120.1 . . ?
C21 C22 C17 119.8(2) . . ?
C17 C22 H22 120.1 . . ?
B4 C62 Se1 134.69(19) . . ?
B4 C62 B3 106.6(2) . . ?
B3 C62 Se1 114.26(18) . . ?
C32 C37 C40 120.6(2) . . ?
C36 C37 C32 118.1(3) . . ?
C36 C37 C40 121.2(3) . . ?
C28 C23 C24 119.7(2) . . ?
C28 C23 B2 120.2(2) . . ?
C24 C23 B2 120.0(2) . . ?
B1 C1 Se1 114.43(17) . . ?
B1 C1 B2 106.8(2) . . ?
B2 C1 Se1 134.04(19) . . ?
C7 C2 C3 118.9(2) . . ?
C7 C2 B1 118.3(2) . . ?
C3 C2 B1 122.8(2) . . ?
C11 C12 H12 120.1 . . ?
C11 C12 C13 119.9(3) . . ?
C13 C12 H12 120.1 . . ?
C22 C17 N2 119.1(2) . . ?
C18 C17 N2 121.3(2) . . ?
C18 C17 C22 119.6(2) . . ?
C2 C7 C10 120.4(2) . . ?
C6 C7 C2 119.9(2) . . ?
C6 C7 C10 119.7(2) . . ?
C32 C33 C38 119.9(2) . . ?
C32 C33 C34 120.5(3) . . ?
C34 C33 C38 119.5(3) . . ?
C23 C28 C27 119.3(3) . . ?
C23 C28 C31 121.0(2) . . ?
C27 C28 C31 119.6(3) . . ?
C17 C18 H18 119.9 . . ?
C17 C18 C19 120.2(2) . . ?
C19 C18 H18 119.9 . . ?
C23 C24 C29 120.1(2) . . ?
C25 C24 C23 118.3(2) . . ?
C25 C24 C29 121.6(2) . . ?
C11 C16 H16 120.2 . . ?
C11 C16 C15 119.6(3) . . ?
C15 C16 H16 120.2 . . ?
C20 C19 H19 120.0 . . ?
C18 C19 C20 120.0(3) . . ?
C18 C19 H19 120.0 . . ?
C7 C6 H6 119.4 . . ?
C5 C6 C7 121.2(3) . . ?
C5 C6 H6 119.4 . . ?
C33 C38 H38A 109.5 . . ?
C33 C38 H38B 109.5 . . ?
C33 C38 H38C 109.5 . . ?
H38A C38 H38B 109.5 . . ?
H38A C38 H38C 109.5 . . ?
H38B C38 H38C 109.5 . . ?
C24 C29 H29A 109.5 . . ?
C24 C29 H29B 109.5 . . ?
C24 C29 H29C 109.5 . . ?
H29A C29 H29B 109.5 . . ?
H29A C29 H29C 109.5 . . ?
H29B C29 H29C 109.5 . . ?
C37 C32 B4 117.3(2) . . ?
C33 C32 C37 119.8(2) . . ?
C33 C32 B4 122.7(2) . . ?
C2 C3 C8 120.7(2) . . ?
C4 C3 C2 119.5(3) . . ?
C4 C3 C8 119.8(2) . . ?
C28 C27 H27 119.2 . . ?
C26 C27 C28 121.6(3) . . ?
C26 C27 H27 119.2 . . ?
C37 C40 H40A 109.5 . . ?
C37 C40 H40B 109.5 . . ?
C37 C40 H40C 109.5 . . ?
H40A C40 H40B 109.5 . . ?
H40A C40 H40C 109.5 . . ?
H40B C40 H40C 109.5 . . ?
C7 C10 H10A 109.5 . . ?
C7 C10 H10B 109.5 . . ?
C7 C10 H10C 109.5 . . ?
H10A C10 H10B 109.5 . . ?
H10A C10 H10C 109.5 . . ?
H10B C10 H10C 109.5 . . ?
C33 C34 H34 119.6 . . ?
C35 C34 C33 120.8(3) . . ?
C35 C34 H34 119.6 . . ?
C12 C13 H13 120.0 . . ?
C14 C13 C12 120.1(3) . . ?
C14 C13 H13 120.0 . . ?
N1 B1 C1 105.8(2) . . ?
N1 B1 C2 125.8(2) . . ?
C1 B1 C2 127.7(2) . . ?
C48 C47 N3 120.8(3) . . ?
C52 C47 N3 119.6(2) . . ?
C52 C47 C48 119.6(3) . . ?
C27 C26 C30 119.8(3) . . ?
C25 C26 C27 117.9(3) . . ?
C25 C26 C30 122.3(3) . . ?
C53 C58 C61 120.5(2) . . ?
C57 C58 C61 120.1(3) . . ?
C57 C58 C53 119.4(3) . . ?
C42 C41 N4 120.3(2) . . ?
C42 C41 C46 120.0(3) . . ?
C46 C41 N4 119.7(2) . . ?
C24 C25 H25 118.4 . . ?
C26 C25 C24 123.2(3) . . ?
C26 C25 H25 118.4 . . ?
C3 C4 H4 119.3 . . ?
C5 C4 C3 121.5(3) . . ?
C5 C4 H4 119.3 . . ?
C3 C8 H8A 109.5 . . ?
C3 C8 H8B 109.5 . . ?
C3 C8 H8C 109.5 . . ?
H8A C8 H8B 109.5 . . ?
H8A C8 H8C 109.5 . . ?
H8B C8 H8C 109.5 . . ?
C6 C5 C4 119.0(2) . . ?
C6 C5 C9 120.3(3) . . ?
C4 C5 C9 120.7(3) . . ?
C58 C61 H61A 109.5 . . ?
C58 C61 H61B 109.5 . . ?
C58 C61 H61C 109.5 . . ?
H61A C61 H61B 109.5 . . ?
H61A C61 H61C 109.5 . . ?
H61B C61 H61C 109.5 . . ?
C37 C36 H36 118.8 . . ?
C35 C36 C37 122.5(3) . . ?
C35 C36 H36 118.8 . . ?
C16 C15 H15 119.8 . . ?
C14 C15 C16 120.4(3) . . ?
C14 C15 H15 119.8 . . ?
C34 C35 C39 121.7(3) . . ?
C36 C35 C34 118.3(3) . . ?
C36 C35 C39 120.0(3) . . ?
C28 C31 H31A 109.5 . . ?
C28 C31 H31B 109.5 . . ?
C28 C31 H31C 109.5 . . ?
H31A C31 H31B 109.5 . . ?
H31A C31 H31C 109.5 . . ?
H31B C31 H31C 109.5 . . ?
C41 C42 H42 120.2 . . ?
C41 C42 C43 119.6(3) . . ?
C43 C42 H42 120.2 . . ?
C47 C48 H48 120.5 . . ?
C49 C48 C47 119.0(3) . . ?
C49 C48 H48 120.5 . . ?
C41 C46 H46 120.1 . . ?
C45 C46 C41 119.7(3) . . ?
C45 C46 H46 120.1 . . ?
N4 B4 C62 104.2(2) . . ?
N4 B4 C32 120.5(2) . . ?
C62 B4 C32 135.1(2) . . ?
C13 C14 C15 120.2(3) . . ?
C13 C14 H14 119.9 . . ?
C15 C14 H14 119.9 . . ?
C42 C43 H43 119.5 . . ?
C44 C43 C42 120.9(3) . . ?
C44 C43 H43 119.5 . . ?
C58 C53 B3 122.0(2) . . ?
C58 C53 C54 119.1(3) . . ?
C54 C53 B3 118.8(2) . . ?
C49 C50 H50 120.0 . . ?
C51 C50 H50 120.0 . . ?
C51 C50 C49 119.9(3) . . ?
C47 C52 H52 120.1 . . ?
C47 C52 C51 119.7(3) . . ?
C51 C52 H52 120.1 . . ?
H59A C59 H59B 109.5 . . ?
H59A C59 H59C 109.5 . . ?
H59B C59 H59C 109.5 . . ?
C54 C59 H59A 109.5 . . ?
C54 C59 H59B 109.5 . . ?
C54 C59 H59C 109.5 . . ?
C48 C49 H49 119.5 . . ?
C50 C49 C48 121.0(3) . . ?
C50 C49 H49 119.5 . . ?
N3 B3 C62 106.0(2) . . ?
N3 B3 C53 126.9(2) . . ?
C62 B3 C53 126.8(2) . . ?
C53 C54 C59 119.8(3) . . ?
C55 C54 C53 119.1(3) . . ?
C55 C54 C59 121.1(3) . . ?
C54 C55 H55 119.0 . . ?
C54 C55 C56 122.0(3) . . ?
C56 C55 H55 119.0 . . ?
N2 B2 C23 121.2(2) . . ?
N2 B2 C1 104.9(2) . . ?
C1 B2 C23 133.1(2) . . ?
C58 C57 H57 119.0 . . ?
C56 C57 C58 121.9(3) . . ?
C56 C57 H57 119.0 . . ?
C50 C51 C52 120.7(3) . . ?
C50 C51 H51 119.6 . . ?
C52 C51 H51 119.6 . . ?
C46 C45 H45 120.1 . . ?
C46 C45 C44 119.9(3) . . ?
C44 C45 H45 120.1 . . ?
C35 C39 H39A 109.5 . . ?
C35 C39 H39B 109.5 . . ?
C35 C39 H39C 109.5 . . ?
H39A C39 H39B 109.5 . . ?
H39A C39 H39C 109.5 . . ?
H39B C39 H39C 109.5 . . ?
C43 C44 C45 119.7(3) . . ?
C43 C44 H44 120.1 . . ?
C45 C44 H44 120.1 . . ?
C26 C30 H30A 109.5 . . ?
C26 C30 H30B 109.5 . . ?
C26 C30 H30C 109.5 . . ?
H30A C30 H30B 109.5 . . ?
H30A C30 H30C 109.5 . . ?
H30B C30 H30C 109.5 . . ?
C5 C9 H9A 109.5 . . ?
C5 C9 H9B 109.5 . . ?
C5 C9 H9C 109.5 . . ?
H9A C9 H9B 109.5 . . ?
H9A C9 H9C 109.5 . . ?
H9B C9 H9C 109.5 . . ?
C55 C56 C60 120.4(4) . . ?
C57 C56 C55 118.6(3) . . ?
C57 C56 C60 120.9(4) . . ?
C56 C60 H60A 109.5 . . ?
C56 C60 H60B 109.5 . . ?
C56 C60 H60C 109.5 . . ?
H60A C60 H60B 109.5 . . ?
H60A C60 H60C 109.5 . . ?
H60B C60 H60C 109.5 . . ?

loop_
_geom_bond_atom_site_label_1
_geom_bond_atom_site_label_2
_geom_bond_distance
_geom_bond_site_symmetry_2
_geom_bond_publ_flag
Se1 C62 1.795(2) . ?
Se1 C1 1.800(2) . ?
N1 N2 1.445(3) . ?
N1 C11 1.413(3) . ?
N1 B1 1.423(3) . ?
N4 N3 1.443(3) . ?
N4 C41 1.432(3) . ?
N4 B4 1.446(3) . ?
N3 C47 1.416(3) . ?
N3 B3 1.416(4) . ?
N2 C17 1.429(3) . ?
N2 B2 1.437(3) . ?
C11 C12 1.399(3) . ?
C11 C16 1.395(4) . ?
C21 H21 0.9500 . ?
C21 C20 1.375(4) . ?
C21 C22 1.385(4) . ?
C20 H20 0.9500 . ?
C20 C19 1.396(4) . ?
C22 H22 0.9500 . ?
C22 C17 1.401(3) . ?
C62 B4 1.549(4) . ?
C62 B3 1.556(4) . ?
C37 C32 1.414(3) . ?
C37 C40 1.487(4) . ?
C37 C36 1.405(4) . ?
C23 C28 1.399(4) . ?
C23 C24 1.413(4) . ?
C23 B2 1.574(4) . ?
C1 B1 1.542(3) . ?
C1 B2 1.545(4) . ?
C2 C7 1.405(4) . ?
C2 C3 1.408(3) . ?
C2 B1 1.571(4) . ?
C12 H12 0.9500 . ?
C12 C13 1.406(4) . ?
C17 C18 1.380(4) . ?
C7 C6 1.397(4) . ?
C7 C10 1.512(4) . ?
C33 C38 1.504(4) . ?
C33 C32 1.396(4) . ?
C33 C34 1.396(4) . ?
C28 C27 1.404(4) . ?
C28 C31 1.510(4) . ?
C18 H18 0.9500 . ?
C18 C19 1.394(4) . ?
C24 C29 1.487(4) . ?
C24 C25 1.394(4) . ?
C16 H16 0.9500 . ?
C16 C15 1.400(3) . ?
C19 H19 0.9500 . ?
C6 H6 0.9500 . ?
C6 C5 1.381(4) . ?
C38 H38A 0.9800 . ?
C38 H38B 0.9800 . ?
C38 H38C 0.9800 . ?
C29 H29A 0.9800 . ?
C29 H29B 0.9800 . ?
C29 H29C 0.9800 . ?
C32 B4 1.567(4) . ?
C3 C4 1.399(4) . ?
C3 C8 1.506(4) . ?
C27 H27 0.9500 . ?
C27 C26 1.390(4) . ?
C40 H40A 0.9800 . ?
C40 H40B 0.9800 . ?
C40 H40C 0.9800 . ?
C10 H10A 0.9800 . ?
C10 H10B 0.9800 . ?
C10 H10C 0.9800 . ?
C34 H34 0.9500 . ?
C34 C35 1.393(4) . ?
C13 H13 0.9500 . ?
C13 C14 1.376(4) . ?
C47 C48 1.408(4) . ?
C47 C52 1.396(4) . ?
C26 C25 1.373(5) . ?
C26 C30 1.510(4) . ?
C58 C61 1.513(4) . ?
C58 C53 1.400(4) . ?
C58 C57 1.394(4) . ?
C41 C42 1.375(4) . ?
C41 C46 1.408(4) . ?
C25 H25 0.9500 . ?
C4 H4 0.9500 . ?
C4 C5 1.382(4) . ?
C8 H8A 0.9800 . ?
C8 H8B 0.9800 . ?
C8 H8C 0.9800 . ?
C5 C9 1.513(4) . ?
C61 H61A 0.9800 . ?
C61 H61B 0.9800 . ?
C61 H61C 0.9800 . ?
C36 H36 0.9500 . ?
C36 C35 1.391(5) . ?
C15 H15 0.9500 . ?
C15 C14 1.392(5) . ?
C35 C39 1.499(4) . ?
C31 H31A 0.9800 . ?
C31 H31B 0.9800 . ?
C31 H31C 0.9800 . ?
C42 H42 0.9500 . ?
C42 C43 1.395(4) . ?
C48 H48 0.9500 . ?
C48 C49 1.396(5) . ?
C46 H46 0.9500 . ?
C46 C45 1.383(4) . ?
C14 H14 0.9500 . ?
C43 H43 0.9500 . ?
C43 C44 1.371(5) . ?
C53 B3 1.567(4) . ?
C53 C54 1.411(4) . ?
C50 H50 0.9500 . ?
C50 C49 1.381(6) . ?
C50 C51 1.372(6) . ?
C52 H52 0.9500 . ?
C52 C51 1.398(4) . ?
C59 H59A 0.9800 . ?
C59 H59B 0.9800 . ?
C59 H59C 0.9800 . ?
C59 C54 1.523(5) . ?
C49 H49 0.9500 . ?
C54 C55 1.384(5) . ?
C55 H55 0.9500 . ?
C55 C56 1.384(6) . ?
C57 H57 0.9500 . ?
C57 C56 1.365(6) . ?
C51 H51 0.9500 . ?
C45 H45 0.9500 . ?
C45 C44 1.400(5) . ?
C39 H39A 0.9800 . ?
C39 H39B 0.9800 . ?
C39 H39C 0.9800 . ?
C44 H44 0.9500 . ?
C30 H30A 0.9800 . ?
C30 H30B 0.9800 . ?
C30 H30C 0.9800 . ?
C9 H9A 0.9800 . ?
C9 H9B 0.9800 . ?
C9 H9C 0.9800 . ?
C56 C60 1.539(5) . ?
C60 H60A 0.9800 . ?
C60 H60B 0.9800 . ?
C60 H60C 0.9800 . ?

loop_
_geom_torsion_atom_site_label_1
_geom_torsion_atom_site_label_2
_geom_torsion_atom_site_label_3
_geom_torsion_atom_site_label_4
_geom_torsion
_geom_torsion_site_symmetry_1
_geom_torsion_site_symmetry_2
_geom_torsion_site_symmetry_3
_geom_torsion_site_symmetry_4
_geom_torsion_publ_flag
Se1 C62 B4 N4 148.9(2) . . . . ?
Se1 C62 B4 C32 -26.8(5) . . . . ?
Se1 C62 B3 N3 -156.85(18) . . . . ?
Se1 C62 B3 C53 29.2(3) . . . . ?
Se1 C1 B1 N1 -156.98(17) . . . . ?
Se1 C1 B1 C2 32.2(3) . . . . ?
Se1 C1 B2 N2 150.6(2) . . . . ?
Se1 C1 B2 C23 -18.8(4) . . . . ?
N1 N2 C17 C22 152.6(2) . . . . ?
N1 N2 C17 C18 -28.4(3) . . . . ?
N1 N2 B2 C23 173.2(2) . . . . ?
N1 N2 B2 C1 2.3(3) . . . . ?
N1 C11 C12 C13 177.6(2) . . . . ?
N1 C11 C16 C15 -178.8(2) . . . . ?
N4 N3 C47 C48 -26.7(3) . . . . ?
N4 N3 C47 C52 154.4(2) . . . . ?
N4 N3 B3 C62 0.1(3) . . . . ?
N4 N3 B3 C53 174.0(2) . . . . ?
N4 C41 C42 C43 177.7(3) . . . . ?
N4 C41 C46 C45 -176.2(3) . . . . ?
N3 N4 C41 C42 151.7(2) . . . . ?
N3 N4 C41 C46 -30.1(3) . . . . ?
N3 N4 B4 C62 5.4(3) . . . . ?
N3 N4 B4 C32 -178.2(2) . . . . ?
N3 C47 C48 C49 -179.3(3) . . . . ?
N3 C47 C52 C51 179.1(2) . . . . ?
N2 N1 C11 C12 150.8(2) . . . . ?
N2 N1 C11 C16 -29.6(3) . . . . ?
N2 N1 B1 C1 -0.9(3) . . . . ?
N2 N1 B1 C2 170.1(2) . . . . ?
N2 C17 C18 C19 -177.2(2) . . . . ?
C11 N1 N2 C17 -51.8(3) . . . . ?
C11 N1 N2 B2 157.4(2) . . . . ?
C11 N1 B1 C1 -156.6(2) . . . . ?
C11 N1 B1 C2 14.4(4) . . . . ?
C11 C12 C13 C14 2.8(4) . . . . ?
C11 C16 C15 C14 -0.4(4) . . . . ?
C21 C20 C19 C18 -1.2(4) . . . . ?
C21 C22 C17 N2 175.9(2) . . . . ?
C21 C22 C17 C18 -3.1(4) . . . . ?
C20 C21 C22 C17 2.2(4) . . . . ?
C22 C21 C20 C19 -0.1(4) . . . . ?
C22 C17 C18 C19 1.8(4) . . . . ?
C62 Se1 C1 B1 -164.56(17) . . . . ?
C62 Se1 C1 B2 43.6(3) . . . . ?
C37 C32 B4 N4 77.2(3) . . . . ?
C37 C32 B4 C62 -107.7(3) . . . . ?
C37 C36 C35 C34 0.6(4) . . . . ?
C37 C36 C35 C39 -179.5(3) . . . . ?
C23 C28 C27 C26 -1.7(4) . . . . ?
C23 C24 C25 C26 -1.8(4) . . . . ?
C1 Se1 C62 B4 44.4(3) . . . . ?
C1 Se1 C62 B3 -163.04(17) . . . . ?
C2 C7 C6 C5 -1.5(4) . . . . ?
C2 C3 C4 C5 -0.3(4) . . . . ?
C12 C11 C16 C15 0.8(4) . . . . ?
C12 C13 C14 C15 -2.5(4) . . . . ?
C17 N2 B2 C23 25.6(4) . . . . ?
C17 N2 B2 C1 -145.3(2) . . . . ?
C17 C18 C19 C20 0.3(4) . . . . ?
C7 C2 C3 C4 -0.7(4) . . . . ?
C7 C2 C3 C8 -178.5(2) . . . . ?
C7 C2 B1 N1 -87.2(3) . . . . ?
C7 C2 B1 C1 81.9(3) . . . . ?
C7 C6 C5 C4 0.5(4) . . . . ?
C7 C6 C5 C9 177.7(3) . . . . ?
C33 C32 B4 N4 -97.4(3) . . . . ?
C33 C32 B4 C62 77.7(4) . . . . ?
C33 C34 C35 C36 -0.4(4) . . . . ?
C33 C34 C35 C39 179.6(3) . . . . ?
C28 C23 C24 C29 177.8(2) . . . . ?
C28 C23 C24 C25 -0.4(3) . . . . ?
C28 C23 B2 N2 -93.8(3) . . . . ?
C28 C23 B2 C1 74.2(4) . . . . ?
C28 C27 C26 C25 -0.4(4) . . . . ?
C28 C27 C26 C30 179.4(3) . . . . ?
C24 C23 C28 C27 2.1(4) . . . . ?
C24 C23 C28 C31 -175.9(2) . . . . ?
C24 C23 B2 N2 82.5(3) . . . . ?
C24 C23 B2 C1 -109.5(3) . . . . ?
C16 C11 C12 C13 -1.9(4) . . . . ?
C16 C15 C14 C13 1.3(4) . . . . ?
C38 C33 C32 C37 -177.2(2) . . . . ?
C38 C33 C32 B4 -2.7(4) . . . . ?
C38 C33 C34 C35 177.6(3) . . . . ?
C29 C24 C25 C26 -180.0(2) . . . . ?
C32 C37 C36 C35 -0.1(4) . . . . ?
C32 C33 C34 C35 -0.1(4) . . . . ?
C3 C2 C7 C6 1.6(4) . . . . ?
C3 C2 C7 C10 -178.0(2) . . . . ?
C3 C2 B1 N1 95.1(3) . . . . ?
C3 C2 B1 C1 -95.8(3) . . . . ?
C3 C4 C5 C6 0.4(4) . . . . ?
C3 C4 C5 C9 -176.8(3) . . . . ?
C27 C26 C25 C24 2.2(4) . . . . ?
C40 C37 C32 C33 177.9(2) . . . . ?
C40 C37 C32 B4 3.1(3) . . . . ?
C40 C37 C36 C35 -178.4(2) . . . . ?
C10 C7 C6 C5 178.1(3) . . . . ?
C34 C33 C32 C37 0.5(4) . . . . ?
C34 C33 C32 B4 175.0(2) . . . . ?
B1 N1 N2 C17 149.9(2) . . . . ?
B1 N1 N2 B2 -0.9(3) . . . . ?
B1 N1 C11 C12 -54.9(3) . . . . ?
B1 N1 C11 C16 124.7(3) . . . . ?
B1 C1 B2 N2 -2.7(3) . . . . ?
B1 C1 B2 C23 -172.1(3) . . . . ?
B1 C2 C7 C6 -176.1(2) . . . . ?
B1 C2 C7 C10 4.2(4) . . . . ?
B1 C2 C3 C4 176.9(2) . . . . ?
B1 C2 C3 C8 -0.9(4) . . . . ?
C47 N3 B3 C62 -155.4(2) . . . . ?
C47 N3 B3 C53 18.5(4) . . . . ?
C47 C48 C49 C50 0.1(5) . . . . ?
C47 C52 C51 C50 0.4(5) . . . . ?
C58 C53 B3 N3 92.9(3) . . . . ?
C58 C53 B3 C62 -94.4(3) . . . . ?
C58 C53 C54 C59 179.1(3) . . . . ?
C58 C53 C54 C55 -0.8(5) . . . . ?
C58 C57 C56 C55 1.7(7) . . . . ?
C58 C57 C56 C60 177.9(5) . . . . ?
C41 N4 N3 C47 -58.0(3) . . . . ?
C41 N4 N3 B3 143.1(2) . . . . ?
C41 N4 B4 C62 -138.0(2) . . . . ?
C41 N4 B4 C32 38.4(4) . . . . ?
C41 C42 C43 C44 0.9(6) . . . . ?
C41 C46 C45 C44 -3.9(6) . . . . ?
C8 C3 C4 C5 177.6(3) . . . . ?
C61 C58 C53 B3 -1.8(4) . . . . ?
C61 C58 C53 C54 -177.1(3) . . . . ?
C61 C58 C57 C56 176.6(4) . . . . ?
C36 C37 C32 C33 -0.4(4) . . . . ?
C36 C37 C32 B4 -175.1(2) . . . . ?
C31 C28 C27 C26 176.2(2) . . . . ?
C42 C41 C46 C45 2.1(5) . . . . ?
C42 C43 C44 C45 -2.7(7) . . . . ?
C48 C47 C52 C51 0.2(4) . . . . ?
C46 C41 C42 C43 -0.6(5) . . . . ?
C46 C45 C44 C43 4.2(7) . . . . ?
B4 N4 N3 C47 155.3(2) . . . . ?
B4 N4 N3 B3 -3.6(3) . . . . ?
B4 N4 C41 C42 -65.8(4) . . . . ?
B4 N4 C41 C46 112.5(3) . . . . ?
B4 C62 B3 N3 3.1(3) . . . . ?
B4 C62 B3 C53 -170.8(2) . . . . ?
C53 C58 C57 C56 -0.5(6) . . . . ?
C53 C54 C55 C56 2.0(6) . . . . ?
C52 C47 C48 C49 -0.4(4) . . . . ?
C59 C54 C55 C56 -177.8(4) . . . . ?
C49 C50 C51 C52 -0.8(5) . . . . ?
B3 N3 C47 C48 127.7(3) . . . . ?
B3 N3 C47 C52 -51.2(4) . . . . ?
B3 C62 B4 N4 -5.1(3) . . . . ?
B3 C62 B4 C32 179.2(3) . . . . ?
B3 C53 C54 C59 3.7(4) . . . . ?
B3 C53 C54 C55 -176.2(3) . . . . ?
C54 C53 B3 N3 -91.7(3) . . . . ?
C54 C53 B3 C62 80.9(3) . . . . ?
C54 C55 C56 C57 -2.5(7) . . . . ?
C54 C55 C56 C60 -178.8(5) . . . . ?
B2 N2 C17 C22 -61.1(3) . . . . ?
B2 N2 C17 C18 117.9(3) . . . . ?
B2 C23 C28 C27 178.3(2) . . . . ?
B2 C23 C28 C31 0.4(4) . . . . ?
B2 C23 C24 C29 1.6(3) . . . . ?
B2 C23 C24 C25 -176.6(2) . . . . ?
B2 C1 B1 N1 2.2(3) . . . . ?
B2 C1 B1 C2 -168.6(2) . . . . ?
C57 C58 C53 B3 175.3(3) . . . . ?
C57 C58 C53 C54 0.0(4) . . . . ?
C51 C50 C49 C48 0.6(5) . . . . ?
C30 C26 C25 C24 -177.5(3) . . . . ?

loop_
_smtbx_masks_void_nr
_smtbx_masks_void_average_x
_smtbx_masks_void_average_y
_smtbx_masks_void_average_z
_smtbx_masks_void_volume
_smtbx_masks_void_count_electrons
_smtbx_masks_void_content
1 0.000 0.139 0.767 837.4 40.6 ?
2 0.500 -0.565 0.233 837.4 43.3 ?
